data_2240913
loop_
_publ_author_name
'Rousselin, Yoann'
'Laureano, Hugo'
'Clavel, Alexandre'

_publ_section_title
;
 Crystal structure of
 (<i>R</i>)-6-fluoro-2-[(<i>S</i>)-oxiran-2-yl]chroman
;
_journal_issue 8
_journal_name_full 'Acta Crystallographica Section E'
_journal_page_first o552
_journal_page_last o553
_journal_paper_doi 10.1107/S205698901501261X
_journal_volume 71
_journal_year 2015
_chemical_formula_iupac 'C11 H11 F O2'
_chemical_formula_moiety 'C11 H11 F O2'
_chemical_formula_sum 'C11 H11 F O2'
_chemical_formula_weight 194.20
_chemical_name_systematic
;
(<i>R</i>)-6-Fluoro-2-[(<i>S</i>)-oxiran-2-yl]chroman
;
_space_group_crystal_system monoclinic
_space_group_IT_number 4
_space_group_name_Hall 'P 2yb'
_space_group_name_H-M_alt 'P 1 21 1'
_symmetry_space_group_name_Hall 'P 2yb'
_symmetry_space_group_name_H-M 'P 1 21 1'
_atom_sites_solution_hydrogens geom
_atom_sites_solution_primary direct
_audit_creation_method
;
Olex2 1.2
(compiled 2014.08.28 svn.r2986 for OlexSys, GUI svn.r4874)
;
_cell_angle_alpha 90
_cell_angle_beta 114.202(4)
_cell_angle_gamma 90
_cell_formula_units_Z 2
_cell_length_a 9.3742(3)
_cell_length_b 4.76845(12)
_cell_length_c 11.0212(3)
_cell_measurement_reflns_used 7897
_cell_measurement_temperature 100
_cell_measurement_theta_max 76.2629
_cell_measurement_theta_min 4.3956
_cell_volume 449.35(3)
_computing_cell_refinement
;
CrysAlis PRO (Agilent, 2012)
;
_computing_data_collection
;
CrysAlis PRO (Agilent, 2012)
;
_computing_data_reduction
;
CrysAlis PRO (Agilent, 2012)
;
_computing_molecular_graphics
;
OLEX2 (Dolomanov <i>et al.</i>,  2009)
;
_computing_publication_material
;
OLEX2 (Dolomanov <i>et al.</i>,  2009)
;
_computing_structure_refinement
;
SHELXL2014 (Sheldrick, 2015)
;
_computing_structure_solution
;
SHELXS97 (Sheldrick, 2008)
;
_diffrn_ambient_temperature 100.0
_diffrn_detector_area_resol_mean 5.2474
_diffrn_measured_fraction_theta_full 1.000
_diffrn_measured_fraction_theta_max 0.999
_diffrn_measurement_device '\k-geometry diffractometer'
_diffrn_measurement_device_type 'Agilent SuperNova Dual Source diffractometer with an Atlas detector'
_diffrn_measurement_method 'CCD rotation images, thick slices'
_diffrn_radiation_monochromator mirror
_diffrn_radiation_type CuK\a
_diffrn_radiation_wavelength 1.54184
_diffrn_reflns_av_R_equivalents 0.0503
_diffrn_reflns_limit_h_max 11
_diffrn_reflns_limit_h_min -11
_diffrn_reflns_limit_k_max 5
_diffrn_reflns_limit_k_min -5
_diffrn_reflns_limit_l_max 13
_diffrn_reflns_limit_l_min -13
_diffrn_reflns_number 14207
_diffrn_reflns_theta_full 67.684
_diffrn_reflns_theta_max 76.463
_diffrn_reflns_theta_min 4.398
_exptl_absorpt_coefficient_mu 0.936
_exptl_absorpt_correction_T_max 1
_exptl_absorpt_correction_T_min 0.64
_exptl_absorpt_correction_type multi-scan
_exptl_absorpt_process_details
;
(CrysAlis PRO; Agilent, 2012)
;
_exptl_crystal_colour colourless
_exptl_crystal_density_diffrn 1.435
_exptl_crystal_description needle
_exptl_crystal_F_000 204
_exptl_crystal_size_max 0.05
_exptl_crystal_size_mid 0.05
_exptl_crystal_size_min 0.02
_refine_diff_density_max 0.198
_refine_diff_density_min -0.160
_refine_ls_abs_structure_details
;
crystal refined as an inversion twin (Flack, 2003)
;
_refine_ls_abs_structure_Flack 0.0(2)
_refine_ls_extinction_method none
_refine_ls_goodness_of_fit_ref 1.096
_refine_ls_hydrogen_treatment constr
_refine_ls_matrix_type full
_refine_ls_number_constraints 0
_refine_ls_number_parameters 128
_refine_ls_number_reflns 1847
_refine_ls_number_restraints 1
_refine_ls_restrained_S_all 1.096
_refine_ls_R_factor_all 0.0323
_refine_ls_R_factor_gt 0.0318
_refine_ls_shift/su_max 0.000
_refine_ls_shift/su_mean 0.000
_refine_ls_structure_factor_coef Fsqd
_refine_ls_weighting_details 'w=1/[\s^2^(Fo^2^)+(0.0529P)^2^+0.0952P] where P=(Fo^2^+2Fc^2^)/3'
_refine_ls_weighting_scheme calc
_refine_ls_wR_factor_gt 0.0912
_refine_ls_wR_factor_ref 0.0920
_reflns_number_gt 1820
_reflns_number_total 1847
_reflns_threshold_expression 'I > 2\s(I)'
_cod_data_source_file gk2636sup1.cif
_cod_data_source_block I
_cod_database_code 2240913
_shelx_space_group_comment
;
The symmetry employed for this shelxl refinement is uniquely defined
by the following loop, which should always be used as a source of
symmetry information in preference to the above space-group names.
They are only intended as comments.
;
_shelxl_version_number 2014/6

loop_
_space_group_symop_operation_xyz
'x, y, z'
'-x, y+1/2, -z'

loop_
_atom_site_type_symbol
_atom_site_label
_atom_site_fract_x
_atom_site_fract_y
_atom_site_fract_z
_atom_site_U_iso_or_equiv
_atom_site_adp_type
_atom_site_calc_flag
_atom_site_occupancy
C C1 0.7376(2) 0.5622(5) 0.50701(19) 0.0255(4) Uani d 1
C C6 0.8296(2) 0.4711(5) 0.4448(2) 0.0254(4) Uani d 1
H H6 0.9095 0.3366 0.4870 0.030 Uiso calc 1
C C5 0.8061(2) 0.5754(4) 0.32005(19) 0.0226(4) Uani d 1
C C4 0.6872(2) 0.7732(4) 0.26151(18) 0.0214(4) Uani d 1
C C3 0.5962(2) 0.8655(5) 0.3267(2) 0.0255(4) Uani d 1
H H3 0.5165 1.0009 0.2857 0.031 Uiso calc 1
C C2 0.6216(2) 0.7604(5) 0.4512(2) 0.0261(4) Uani d 1
H H2 0.5608 0.8231 0.4968 0.031 Uiso calc 1
C C7 0.9061(2) 0.4801(4) 0.24929(19) 0.0253(4) Uani d 1
H H7A 0.8759 0.2868 0.2157 0.030 Uiso calc 1
H H7B 1.0172 0.4770 0.3132 0.030 Uiso calc 1
C C8 0.8876(2) 0.6721(5) 0.13380(19) 0.0240(4) Uani d 1
H H8A 0.9306 0.5803 0.0755 0.029 Uiso calc 1
H H8B 0.9458 0.8488 0.1678 0.029 Uiso calc 1
C C9 0.7148(2) 0.7350(5) 0.05528(19) 0.0235(4) Uani d 1
H H9 0.6568 0.5539 0.0267 0.028 Uiso calc 1
C C10 0.6765(2) 0.9185(5) -0.0645(2) 0.0271(4) Uani d 1
H H10 0.5651 0.9814 -0.1082 0.033 Uiso calc 1
C C11 0.7573(2) 0.8967(5) -0.1530(2) 0.0286(5) Uani d 1
H H11A 0.8377 0.7487 -0.1340 0.034 Uiso calc 1
H H11B 0.6968 0.9384 -0.2485 0.034 Uiso calc 1
O O1 0.65326(15) 0.8871(3) 0.13795(13) 0.0246(3) Uani d 1
O O2 0.79031(19) 1.1254(4) -0.06003(15) 0.0329(4) Uani d 1
F F1 0.76157(14) 0.4549(3) 0.62882(12) 0.0333(3) Uani d 1

loop_
_atom_site_aniso_label
_atom_site_aniso_U_11
_atom_site_aniso_U_22
_atom_site_aniso_U_33
_atom_site_aniso_U_12
_atom_site_aniso_U_13
_atom_site_aniso_U_23
C1 0.0249(9) 0.0259(10) 0.0236(9) -0.0037(8) 0.0079(7) -0.0017(8)
C6 0.0206(8) 0.0216(10) 0.0299(10) 0.0010(7) 0.0064(7) 0.0003(8)
C5 0.0191(8) 0.0202(10) 0.0261(9) -0.0036(8) 0.0070(7) -0.0049(8)
C4 0.0185(8) 0.0201(10) 0.0238(9) -0.0035(8) 0.0070(7) -0.0029(8)
C3 0.0214(9) 0.0265(11) 0.0276(9) 0.0035(7) 0.0090(7) -0.0011(8)
C2 0.0245(9) 0.0274(11) 0.0282(10) -0.0013(8) 0.0128(8) -0.0051(8)
C7 0.0224(8) 0.0220(10) 0.0303(9) 0.0040(8) 0.0097(8) -0.0013(8)
C8 0.0180(8) 0.0252(10) 0.0288(9) 0.0010(7) 0.0096(7) -0.0042(8)
C9 0.0201(8) 0.0252(11) 0.0266(9) 0.0009(7) 0.0109(7) -0.0042(8)
C10 0.0225(9) 0.0309(11) 0.0273(9) 0.0016(8) 0.0096(7) -0.0015(9)
C11 0.0272(9) 0.0315(11) 0.0286(9) -0.0033(9) 0.0130(8) -0.0049(9)
O1 0.0224(6) 0.0275(8) 0.0247(6) 0.0066(6) 0.0106(5) 0.0019(6)
O2 0.0442(9) 0.0260(9) 0.0323(7) -0.0047(7) 0.0195(6) -0.0041(6)
F1 0.0343(6) 0.0384(8) 0.0268(6) 0.0030(6) 0.0121(5) 0.0062(6)

loop_
_atom_type_symbol
_atom_type_description
_atom_type_scat_dispersion_real
_atom_type_scat_dispersion_imag
_atom_type_scat_source
C C 0.0181 0.0091 'International Tables Vol C Tables 4.2.6.8 and 6.1.1.4'
H H 0.0000 0.0000 'International Tables Vol C Tables 4.2.6.8 and 6.1.1.4'
O O 0.0492 0.0322 'International Tables Vol C Tables 4.2.6.8 and 6.1.1.4'
F F 0.0727 0.0534 'International Tables Vol C Tables 4.2.6.8 and 6.1.1.4'

loop_
_geom_angle_atom_site_label_1
_geom_angle_atom_site_label_2
_geom_angle_atom_site_label_3
_geom_angle
C6 C1 C2 122.35(18)
F1 C1 C6 119.21(18)
F1 C1 C2 118.43(17)
C1 C6 H6 119.9
C1 C6 C5 120.12(19)
C5 C6 H6 119.9
C6 C5 C4 118.06(17)
C6 C5 C7 121.35(18)
C4 C5 C7 120.59(17)
C3 C4 C5 121.04(18)
O1 C4 C5 122.66(16)
O1 C4 C3 116.30(17)
C4 C3 H3 119.9
C2 C3 C4 120.19(19)
C2 C3 H3 119.9
C1 C2 C3 118.22(17)
C1 C2 H2 120.9
C3 C2 H2 120.9
C5 C7 H7A 109.3
C5 C7 H7B 109.3
C5 C7 C8 111.62(16)
H7A C7 H7B 108.0
C8 C7 H7A 109.3
C8 C7 H7B 109.3
C7 C8 H8A 109.9
C7 C8 H8B 109.9
C7 C8 C9 108.92(16)
H8A C8 H8B 108.3
C9 C8 H8A 109.9
C9 C8 H8B 109.9
C8 C9 H9 108.9
C10 C9 C8 115.48(16)
C10 C9 H9 108.9
O1 C9 C8 110.18(15)
O1 C9 H9 108.9
O1 C9 C10 104.31(16)
C9 C10 H10 115.1
C11 C10 C9 122.88(19)
C11 C10 H10 115.1
O2 C10 C9 117.62(16)
O2 C10 H10 115.1
O2 C10 C11 59.51(13)
C10 C11 H11A 117.8
C10 C11 H11B 117.8
H11A C11 H11B 115.0
O2 C11 C10 59.42(13)
O2 C11 H11A 117.8
O2 C11 H11B 117.8
C4 O1 C9 115.60(15)
C10 O2 C11 61.08(13)

loop_
_geom_bond_atom_site_label_1
_geom_bond_atom_site_label_2
_geom_bond_distance
C1 C6 1.374(3)
C1 C2 1.381(3)
C1 F1 1.366(2)
C6 H6 0.9500
C6 C5 1.392(3)
C5 C4 1.399(3)
C5 C7 1.514(2)
C4 C3 1.393(3)
C4 O1 1.377(2)
C3 H3 0.9500
C3 C2 1.387(3)
C2 H2 0.9500
C7 H7A 0.9900
C7 H7B 0.9900
C7 C8 1.519(3)
C8 H8A 0.9900
C8 H8B 0.9900
C8 C9 1.521(2)
C9 H9 1.0000
C9 C10 1.500(3)
C9 O1 1.456(2)
C10 H10 1.0000
C10 C11 1.463(3)
C10 O2 1.439(3)
C11 H11A 0.9900
C11 H11B 0.9900
C11 O2 1.440(3)

loop_
_geom_torsion_atom_site_label_1
_geom_torsion_atom_site_label_2
_geom_torsion_atom_site_label_3
_geom_torsion_atom_site_label_4
_geom_torsion
C1 C6 C5 C4 0.0(3)
C1 C6 C5 C7 179.71(17)
C6 C1 C2 C3 1.3(3)
C6 C5 C4 C3 0.7(3)
C6 C5 C4 O1 -179.29(18)
C6 C5 C7 C8 -165.51(18)
C5 C4 C3 C2 -0.4(3)
C5 C4 O1 C9 17.2(2)
C5 C7 C8 C9 -44.7(2)
C4 C5 C7 C8 14.2(2)
C4 C3 C2 C1 -0.5(3)
C3 C4 O1 C9 -162.78(17)
C2 C1 C6 C5 -1.0(3)
C7 C5 C4 C3 -178.99(18)
C7 C5 C4 O1 1.0(3)
C7 C8 C9 C10 -178.77(17)
C7 C8 C9 O1 63.4(2)
C8 C9 C10 C11 38.9(3)
C8 C9 C10 O2 -31.0(3)
C8 C9 O1 C4 -49.5(2)
C9 C10 C11 O2 -105.1(2)
C9 C10 O2 C11 113.8(2)
C10 C9 O1 C4 -174.00(14)
O1 C4 C3 C2 179.56(17)
O1 C9 C10 C11 159.93(19)
O1 C9 C10 O2 90.0(2)
F1 C1 C6 C5 179.30(18)
F1 C1 C2 C3 -179.04(19)

_cod_database_fobs_code 2240913
